data_7058336
loop_
_publ_author_name
'Chen, Yong'
'Long, Qiao-Qiao'
'Hu, Zhao-Bo'
'Wang, Hui-Sheng'
'Huang, Zhi-Yong'
'Chen, Wei'
'Song, You'
'Zhang, Zai-Chao'
'Yang, Feng-Jun'

_publ_section_title
;
 Synthesis, crystal structures and magnetic properties of a series of
 pentanuclear heterometallic [CuII3LnIII2] (Ln = Ho, Dy, and Gd) complexes
 containing mixed organic ligands
;
_journal_issue 21
_journal_name_full 'New Journal of Chemistry'
_journal_page_first 8101
_journal_paper_doi 10.1039/C9NJ00892F
_journal_volume 43
_journal_year 2019
_chemical_formula_sum 'C56 H78 Cl2 Cu3 Dy2 N16 O14'
_chemical_formula_weight 1785.86
_space_group_crystal_system monoclinic
_space_group_IT_number 14
_space_group_name_Hall '-P 2yn'
_space_group_name_H-M_alt 'P 1 21/n 1'
_symmetry_space_group_name_Hall '-P 2yn'
_symmetry_space_group_name_H-M 'P 1 21/n 1'
_atom_sites_solution_hydrogens mixed
_audit_creation_method SHELXL-2014/7
_audit_update_record
;
2019-04-16 deposited with the CCDC.    2019-04-29 downloaded from the CCDC.
;
_cell_angle_alpha 90
_cell_angle_beta 90.9270(10)
_cell_angle_gamma 90
_cell_formula_units_Z 4
_cell_length_a 12.3998(6)
_cell_length_b 20.2013(8)
_cell_length_c 28.1694(12)
_cell_measurement_reflns_used 8445
_cell_measurement_temperature 173(2)
_cell_measurement_theta_max 25.3057
_cell_measurement_theta_min 2.8824
_cell_volume 7055.3(5)
_computing_cell_refinement 'Bruker SMART'
_computing_data_collection 'Bruker SMART'
_computing_data_reduction 'Bruker SAINT'
_computing_molecular_graphics 'Bruker SHELXTL'
_computing_publication_material 'Bruker SHELXTL'
_computing_structure_refinement 'SHELXL-2014/7 (Sheldrick, 2014)'
_computing_structure_solution 'SHELXS-97 (Sheldrick, 1990)'
_diffrn_ambient_temperature 173(2)
_diffrn_measured_fraction_theta_full 0.992
_diffrn_measured_fraction_theta_max 0.992
_diffrn_measurement_device_type 'PHOTON 100 CMOS detector'
_diffrn_measurement_method 'omega scan'
_diffrn_radiation_type MoK\a
_diffrn_radiation_wavelength 0.71073
_diffrn_reflns_av_R_equivalents 0.0876
_diffrn_reflns_av_unetI/netI 0.0912
_diffrn_reflns_Laue_measured_fraction_full 0.992
_diffrn_reflns_Laue_measured_fraction_max 0.992
_diffrn_reflns_limit_h_max 14
_diffrn_reflns_limit_h_min -14
_diffrn_reflns_limit_k_max 24
_diffrn_reflns_limit_k_min -20
_diffrn_reflns_limit_l_max 33
_diffrn_reflns_limit_l_min -33
_diffrn_reflns_number 35967
_diffrn_reflns_point_group_measured_fraction_full 0.992
_diffrn_reflns_point_group_measured_fraction_max 0.992
_diffrn_reflns_theta_full 24.999
_diffrn_reflns_theta_max 24.999
_diffrn_reflns_theta_min 2.893
_diffrn_source 'fine-focus sealed tube'
_exptl_absorpt_coefficient_mu 3.127
_exptl_absorpt_correction_T_max 0.7452
_exptl_absorpt_correction_T_min 0.5023
_exptl_absorpt_correction_type multi-scan
_exptl_absorpt_process_details 'SADABS (Bruker, 2014)'
_exptl_crystal_colour 'dark green'
_exptl_crystal_density_diffrn 1.681
_exptl_crystal_description plate
_exptl_crystal_F_000 3564
_exptl_crystal_preparation 'Magnetic properties'
_exptl_crystal_size_max 0.33
_exptl_crystal_size_mid 0.19
_exptl_crystal_size_min 0.02
_refine_diff_density_max 1.023
_refine_diff_density_min -1.144
_refine_diff_density_rms 0.154
_refine_ls_extinction_method none
_refine_ls_goodness_of_fit_ref 1.034
_refine_ls_hydrogen_treatment constr
_refine_ls_matrix_type full
_refine_ls_number_parameters 844
_refine_ls_number_reflns 12322
_refine_ls_number_restraints 6
_refine_ls_restrained_S_all 1.034
_refine_ls_R_factor_all 0.0959
_refine_ls_R_factor_gt 0.0531
_refine_ls_shift/su_max 0.001
_refine_ls_shift/su_mean 0.000
_refine_ls_structure_factor_coef Fsqd
_refine_ls_weighting_details 'w=1/[\s^2^(Fo^2^)+(0.0257P)^2^+23.1059P] where P=(Fo^2^+2Fc^2^)/3'
_refine_ls_weighting_scheme calc
_refine_ls_wR_factor_gt 0.0903
_refine_ls_wR_factor_ref 0.0982
_reflns_Friedel_coverage 0.000
_reflns_number_gt 8476
_reflns_number_total 12322
_reflns_threshold_expression 'I > 2\s(I)'
_cod_data_source_file c9nj00892f2.cif
_cod_data_source_block complex_2
_cod_depositor_comments 'Adding full bibliography for 7058336--7058338.cif.'
_cod_database_code 7058336
_shelx_shelxl_version_number 2014/7
_shelx_space_group_comment
;
The symmetry employed for this shelxl refinement is uniquely defined
by the following loop, which should always be used as a source of
symmetry information in preference to the above space-group names.
They are only intended as comments.
;

loop_
_space_group_symop_operation_xyz
'x, y, z'
'-x+1/2, y+1/2, -z+1/2'
'-x, -y, -z'
'x-1/2, -y-1/2, z-1/2'

loop_
_atom_site_label
_atom_site_type_symbol
_atom_site_fract_x
_atom_site_fract_y
_atom_site_fract_z
_atom_site_U_iso_or_equiv
_atom_site_adp_type
_atom_site_occupancy
_atom_site_site_symmetry_order
_atom_site_calc_flag
_atom_site_refinement_flags_posn
_atom_site_refinement_flags_adp
C1 C 0.0383(6) 0.0092(4) 0.1521(3) 0.0200(17) Uani 1 1 d . .
C2 C -0.0325(7) 0.0249(4) 0.1127(3) 0.028(2) Uani 1 1 d . .
C3 C 0.0053(8) 0.0287(4) 0.0673(3) 0.035(2) Uani 1 1 d . .
H3 H -0.0434 0.0378 0.0418 0.041 Uiso 1 1 calc R U
C4 C 0.1147(8) 0.0193(5) 0.0581(3) 0.045(3) Uani 1 1 d . .
H4 H 0.1402 0.0218 0.0266 0.054 Uiso 1 1 calc R U
C5 C 0.1830(7) 0.0066(4) 0.0942(3) 0.031(2) Uani 1 1 d . .
H5 H 0.2574 0.0012 0.0878 0.037 Uiso 1 1 calc R U
C6 C 0.1473(7) 0.0011(4) 0.1419(3) 0.028(2) Uani 1 1 d . .
C7 C 0.2276(6) -0.0039(4) 0.1787(3) 0.0252(19) Uani 1 1 d . .
H7 H 0.3009 0.0009 0.1701 0.030 Uiso 1 1 calc R U
C8 C 0.2988(6) -0.0082(4) 0.2571(3) 0.0253(19) Uani 1 1 d . .
H8A H 0.3665 -0.0012 0.2396 0.030 Uiso 1 1 calc R U
H8B H 0.3065 -0.0492 0.2760 0.030 Uiso 1 1 calc R U
C9 C 0.2782(6) 0.0509(4) 0.2900(3) 0.027(2) Uani 1 1 d . .
H9A H 0.3241 0.0884 0.2802 0.032 Uiso 1 1 calc R U
H9B H 0.2020 0.0648 0.2863 0.032 Uiso 1 1 calc R U
C10 C 0.4144(7) 0.0213(5) 0.3520(3) 0.043(2) Uani 1 1 d . .
H10A H 0.4191 -0.0023 0.3827 0.051 Uiso 1 1 calc R U
H10B H 0.4438 -0.0080 0.3272 0.051 Uiso 1 1 calc R U
C11 C 0.4776(8) 0.0811(5) 0.3547(4) 0.050(3) Uani 1 1 d . .
H11A H 0.4894 0.0990 0.3225 0.060 Uiso 1 1 calc R U
H11B H 0.5488 0.0719 0.3697 0.060 Uiso 1 1 calc R U
C12 C 0.4683(7) 0.1730(4) 0.4095(3) 0.037(2) Uani 1 1 d . .
H12 H 0.5446 0.1688 0.4112 0.044 Uiso 1 1 calc R U
C13 C 0.3084(6) 0.2381(4) 0.4346(3) 0.0215(18) Uani 1 1 d . .
C14 C 0.4206(7) 0.2268(4) 0.4358(3) 0.0280(19) Uani 1 1 d . .
C15 C 0.4898(7) 0.2711(4) 0.4596(3) 0.041(2) Uani 1 1 d . .
H15 H 0.5649 0.2621 0.4620 0.049 Uiso 1 1 calc R U
C16 C 0.4487(7) 0.3275(5) 0.4794(3) 0.048(3) Uani 1 1 d . .
H16 H 0.4959 0.3579 0.4948 0.058 Uiso 1 1 calc R U
C17 C 0.3386(7) 0.3408(5) 0.4772(3) 0.042(2) Uani 1 1 d . .
H17 H 0.3113 0.3803 0.4907 0.051 Uiso 1 1 calc R U
C18 C 0.2705(6) 0.2973(4) 0.4556(3) 0.0262(19) Uani 1 1 d . .
C19 C -0.2102(8) 0.0593(5) 0.0900(3) 0.053(3) Uani 1 1 d . .
H19A H -0.1856 0.1032 0.0800 0.080 Uiso 1 1 calc R U
H19B H -0.2830 0.0628 0.1029 0.080 Uiso 1 1 calc R U
H19C H -0.2113 0.0293 0.0627 0.080 Uiso 1 1 calc R U
C20 C 0.1202(7) 0.3699(4) 0.4582(4) 0.045(3) Uani 1 1 d . .
H20A H 0.1369 0.3847 0.4906 0.068 Uiso 1 1 calc R U
H20B H 0.0419 0.3704 0.4528 0.068 Uiso 1 1 calc R U
H20C H 0.1547 0.3996 0.4354 0.068 Uiso 1 1 calc R U
C21 C 0.0941(6) -0.1196(4) 0.3319(3) 0.0221(18) Uani 1 1 d . .
C22 C 0.1651(8) -0.1441(4) 0.3680(3) 0.035(2) Uani 1 1 d . .
C23 C 0.1309(9) -0.1927(4) 0.3988(3) 0.043(3) Uani 1 1 d . .
H23 H 0.1791 -0.2094 0.4225 0.052 Uiso 1 1 calc R U
C24 C 0.0249(8) -0.2180(5) 0.3953(3) 0.046(3) Uani 1 1 d . .
H24 H 0.0024 -0.2523 0.4161 0.055 Uiso 1 1 calc R U
C25 C -0.0443(8) -0.1932(4) 0.3624(3) 0.042(2) Uani 1 1 d . .
H25 H -0.1163 -0.2093 0.3610 0.051 Uiso 1 1 calc R U
C26 C -0.0120(7) -0.1438(4) 0.3300(3) 0.0270(19) Uani 1 1 d . .
C27 C -0.0914(7) -0.1158(4) 0.2998(3) 0.0267(19) Uani 1 1 d . .
H27 H -0.1629 -0.1316 0.3036 0.032 Uiso 1 1 calc R U
C28 C -0.1755(6) -0.0435(4) 0.2440(3) 0.0236(18) Uani 1 1 d . .
H28A H -0.2404 -0.0684 0.2536 0.028 Uiso 1 1 calc R U
H28B H -0.1692 -0.0464 0.2091 0.028 Uiso 1 1 calc R U
C29 C -0.1845(6) 0.0294(4) 0.2595(3) 0.0240(18) Uani 1 1 d . .
H29A H -0.2311 0.0317 0.2877 0.029 Uiso 1 1 calc R U
H29B H -0.1120 0.0453 0.2693 0.029 Uiso 1 1 calc R U
C30 C -0.3396(6) 0.0533(4) 0.2081(3) 0.036(2) Uani 1 1 d . .
H30A H -0.3777 0.0338 0.2354 0.044 Uiso 1 1 calc R U
H30B H -0.3349 0.0191 0.1830 0.044 Uiso 1 1 calc R U
C31 C -0.4027(6) 0.1129(4) 0.1891(3) 0.033(2) Uani 1 1 d . .
H31A H -0.3746 0.1272 0.1580 0.040 Uiso 1 1 calc R U
H31B H -0.4802 0.1019 0.1852 0.040 Uiso 1 1 calc R U
C32 C -0.4658(6) 0.2003(4) 0.2391(3) 0.0257(19) Uani 1 1 d . .
H32 H -0.5344 0.1922 0.2248 0.031 Uiso 1 1 calc R U
C33 C -0.3601(5) 0.2706(4) 0.2962(3) 0.0177(17) Uani 1 1 d . .
C34 C -0.4592(6) 0.2509(4) 0.2751(3) 0.0218(18) Uani 1 1 d . .
C35 C -0.5560(6) 0.2816(4) 0.2906(3) 0.033(2) Uani 1 1 d . .
H35 H -0.6230 0.2691 0.2764 0.039 Uiso 1 1 calc R U
C36 C -0.5544(6) 0.3283(4) 0.3251(3) 0.032(2) Uani 1 1 d . .
H36 H -0.6202 0.3483 0.3344 0.039 Uiso 1 1 calc R U
C37 C -0.4583(6) 0.3476(4) 0.3472(3) 0.029(2) Uani 1 1 d . .
H37 H -0.4583 0.3796 0.3719 0.034 Uiso 1 1 calc R U
C38 C -0.3631(6) 0.3193(4) 0.3327(3) 0.0192(17) Uani 1 1 d . .
C39 C 0.3322(8) -0.1298(5) 0.4104(3) 0.051(3) Uani 1 1 d . .
H39A H 0.2977 -0.1123 0.4388 0.077 Uiso 1 1 calc R U
H39B H 0.4031 -0.1091 0.4069 0.077 Uiso 1 1 calc R U
H39C H 0.3410 -0.1778 0.4135 0.077 Uiso 1 1 calc R U
C40 C -0.2554(6) 0.3731(4) 0.3925(3) 0.029(2) Uani 1 1 d . .
H40A H -0.2864 0.4168 0.3859 0.044 Uiso 1 1 calc R U
H40B H -0.1797 0.3780 0.4023 0.044 Uiso 1 1 calc R U
H40C H -0.2955 0.3517 0.4179 0.044 Uiso 1 1 calc R U
C41 C -0.0697(6) 0.0707(4) 0.3793(3) 0.032(2) Uani 1 1 d . .
H41A H -0.1036 0.0961 0.3529 0.039 Uiso 1 1 calc R U
H41B H -0.1074 0.0277 0.3817 0.039 Uiso 1 1 calc R U
C42 C 0.0479(6) 0.0589(4) 0.3688(3) 0.0269(19) Uani 1 1 d . .
H42A H 0.0778 0.0257 0.3912 0.032 Uiso 1 1 calc R U
H42B H 0.0547 0.0413 0.3362 0.032 Uiso 1 1 calc R U
C43 C -0.1916(6) 0.1354(4) 0.4278(3) 0.028(2) Uani 1 1 d . .
H43A H -0.1997 0.1564 0.4593 0.034 Uiso 1 1 calc R U
H43B H -0.2452 0.0993 0.4250 0.034 Uiso 1 1 calc R U
C44 C -0.2127(6) 0.1864(4) 0.3891(3) 0.0275(19) Uani 1 1 d . .
H44A H -0.2422 0.1639 0.3605 0.033 Uiso 1 1 calc R U
H44B H -0.2674 0.2184 0.4001 0.033 Uiso 1 1 calc R U
C45 C -0.0537(7) 0.0671(4) 0.4657(3) 0.035(2) Uani 1 1 d . .
H45A H -0.0031 0.0316 0.4565 0.042 Uiso 1 1 calc R U
H45B H -0.1199 0.0460 0.4778 0.042 Uiso 1 1 calc R U
C46 C -0.0024(7) 0.1090(4) 0.5046(3) 0.036(2) Uani 1 1 d . .
H46A H -0.0557 0.1412 0.5165 0.043 Uiso 1 1 calc R U
H46B H 0.0209 0.0804 0.5314 0.043 Uiso 1 1 calc R U
C47 C 0.0990(6) 0.2077(4) 0.2592(3) 0.0255(18) Uani 1 1 d . U
H47A H 0.1227 0.1945 0.2916 0.031 Uiso 1 1 calc R U
H47B H 0.1600 0.2004 0.2375 0.031 Uiso 1 1 calc R U
C48 C 0.0040(6) 0.1651(4) 0.2435(3) 0.0239(18) Uani 1 1 d . .
H48A H -0.0093 0.1706 0.2090 0.029 Uiso 1 1 calc R U
H48B H 0.0203 0.1179 0.2498 0.029 Uiso 1 1 calc R U
C49 C 0.1499(6) 0.3207(4) 0.2845(3) 0.0207(17) Uani 1 1 d . .
H49A H 0.1278 0.3678 0.2826 0.025 Uiso 1 1 calc R U
H49B H 0.2208 0.3164 0.2691 0.025 Uiso 1 1 calc R U
C50 C 0.1602(6) 0.3001(4) 0.3361(3) 0.0209(17) Uani 1 1 d . .
H50A H 0.2140 0.2640 0.3390 0.025 Uiso 1 1 calc R U
H50B H 0.1867 0.3381 0.3552 0.025 Uiso 1 1 calc R U
C51 C 0.0518(6) 0.3050(4) 0.2102(3) 0.0272(19) Uani 1 1 d . .
H51A H 0.0302 0.2681 0.1889 0.033 Uiso 1 1 calc R U
H51B H 0.1198 0.3241 0.1983 0.033 Uiso 1 1 calc R U
C52 C -0.0355(6) 0.3577(4) 0.2096(3) 0.033(2) Uani 1 1 d . .
H52A H -0.0104 0.3971 0.2275 0.040 Uiso 1 1 calc R U
H52B H -0.0519 0.3713 0.1765 0.040 Uiso 1 1 calc R U
C53 C 0.4430(8) 0.0991(5) 0.0574(3) 0.050(3) Uani 1 1 d . .
H53A H 0.3881 0.1100 0.0808 0.076 Uiso 1 1 calc R U
H53B H 0.4729 0.1401 0.0443 0.076 Uiso 1 1 calc R U
H53C H 0.5009 0.0735 0.0728 0.076 Uiso 1 1 calc R U
C54 C 0.3947(8) 0.0604(5) 0.0195(4) 0.050(3) Uani 1 1 d . .
C55 C 0.1492(9) 0.1769(5) 0.1123(4) 0.056(3) Uani 1 1 d . .
H55A H 0.1813 0.1835 0.0811 0.084 Uiso 1 1 calc R U
H55B H 0.1108 0.2171 0.1216 0.084 Uiso 1 1 calc R U
H55C H 0.0984 0.1397 0.1107 0.084 Uiso 1 1 calc R U
C56 C 0.2334(9) 0.1625(5) 0.1470(4) 0.049(3) Uani 1 1 d . .
Cl1 Cl 0.2540(2) 0.03900(12) 0.45899(8) 0.0468(6) Uani 1 1 d . .
Cl2 Cl -0.18933(18) 0.22228(12) 0.16005(8) 0.0422(6) Uani 1 1 d . .
Cu1 Cu 0.06433(8) -0.04111(5) 0.24655(3) 0.0218(2) Uani 1 1 d . .
Cu2 Cu 0.26143(7) 0.11403(5) 0.38407(3) 0.0230(2) Uani 1 1 d . .
Cu3 Cu -0.23417(7) 0.17159(4) 0.24296(3) 0.0215(2) Uani 1 1 d . .
Dy1 Dy 0.04311(3) 0.20841(2) 0.41638(2) 0.01822(9) Uani 1 1 d . .
Dy2 Dy -0.09532(3) 0.28284(2) 0.31103(2) 0.01667(9) Uani 1 1 d . .
N1 N 0.2072(5) -0.0147(3) 0.2231(2) 0.0217(15) Uani 1 1 d . .
N2 N 0.3006(5) 0.0364(3) 0.3406(2) 0.0258(16) Uani 1 1 d . .
H2A H 0.2560 -0.0027 0.3498 0.031 Uiso 1 1 calc R U
N3 N 0.4165(5) 0.1303(3) 0.3839(2) 0.0320(17) Uani 1 1 d . .
N4 N -0.0788(5) -0.0712(3) 0.2674(2) 0.0217(15) Uani 1 1 d . .
N5 N -0.2280(5) 0.0743(3) 0.2234(2) 0.0240(15) Uani 1 1 d . .
H5A H -0.1806 0.0711 0.1951 0.029 Uiso 1 1 calc R U
N6 N -0.3874(5) 0.1659(3) 0.2252(2) 0.0255(16) Uani 1 1 d . .
N7 N -0.0809(5) 0.1077(3) 0.4239(2) 0.0260(16) Uani 1 1 d . .
N8 N 0.0698(4) 0.2794(3) 0.2591(2) 0.0166(13) Uani 1 1 d . .
N9 N -0.0592(6) 0.2629(3) 0.4768(2) 0.0281(16) Uani 1 1 d . .
N10 N -0.1477(6) 0.2726(3) 0.4889(2) 0.0292(17) Uani 1 1 d . .
N11 N -0.2368(6) 0.2821(4) 0.5019(3) 0.049(2) Uani 1 1 d . .
N12 N -0.0619(5) 0.3992(3) 0.3196(3) 0.0327(18) Uani 1 1 d . .
N13 N -0.0169(5) 0.4363(3) 0.3432(3) 0.0273(16) Uani 1 1 d . .
N14 N 0.0254(7) 0.4773(4) 0.3664(3) 0.053(2) Uani 1 1 d . .
N15 N 0.3554(9) 0.0295(6) -0.0098(4) 0.081(3) Uani 1 1 d . .
N16 N 0.3000(7) 0.1511(5) 0.1738(3) 0.063(3) Uani 1 1 d . .
O1 O -0.0025(4) 0.0047(3) 0.19437(17) 0.0232(12) Uani 1 1 d . .
O2 O 0.2351(4) 0.1983(2) 0.41554(18) 0.0237(12) Uani 1 1 d . .
O3 O -0.1385(5) 0.0340(3) 0.12570(19) 0.0340(14) Uani 1 1 d . .
O4 O 0.1597(4) 0.3043(3) 0.45183(19) 0.0282(13) Uani 1 1 d . .
O5 O 0.1337(4) -0.0747(3) 0.30241(18) 0.0261(13) Uani 1 1 d . .
O6 O -0.2660(4) 0.2470(3) 0.28406(18) 0.0231(12) Uani 1 1 d . .
O7 O 0.2662(5) -0.1155(3) 0.3694(2) 0.0380(15) Uani 1 1 d . .
O8 O -0.2621(4) 0.3333(3) 0.35048(18) 0.0255(13) Uani 1 1 d . .
O9 O 0.1067(4) 0.1185(2) 0.37313(17) 0.0201(12) Uani 1 1 d . .
O10 O -0.1179(4) 0.2209(2) 0.37711(17) 0.0189(11) Uani 1 1 d . .
O11 O 0.0895(4) 0.1439(3) 0.48617(18) 0.0316(14) Uani 1 1 d . .
H11C H 0.1464 0.1207 0.4839 0.038 Uiso 1 1 d R U
O12 O -0.0889(4) 0.1844(2) 0.26885(17) 0.0210(12) Uani 1 1 d . .
O13 O 0.0615(3) 0.2782(2) 0.35450(17) 0.0179(11) Uani 1 1 d . .
O14 O -0.1302(4) 0.3313(3) 0.23083(18) 0.0259(13) Uani 1 1 d . .
H14A H -0.1701 0.3082 0.2125 0.031 Uiso 1 1 d R U

loop_
_atom_site_aniso_label
_atom_site_aniso_U_11
_atom_site_aniso_U_22
_atom_site_aniso_U_33
_atom_site_aniso_U_23
_atom_site_aniso_U_13
_atom_site_aniso_U_12
C1 0.027(5) 0.012(4) 0.021(4) 0.000(3) -0.005(4) -0.007(3)
C2 0.034(5) 0.023(5) 0.028(5) 0.001(4) -0.007(4) -0.003(4)
C3 0.053(6) 0.031(5) 0.019(5) 0.004(4) -0.004(4) -0.007(5)
C4 0.059(7) 0.056(7) 0.020(5) -0.006(5) 0.000(5) -0.009(5)
C5 0.030(5) 0.036(5) 0.026(5) -0.004(4) 0.009(4) -0.003(4)
C6 0.046(6) 0.022(4) 0.017(4) 0.002(4) -0.004(4) -0.006(4)
C7 0.025(5) 0.021(4) 0.030(5) -0.003(4) 0.008(4) 0.002(4)
C8 0.023(4) 0.027(5) 0.027(5) -0.003(4) 0.003(4) 0.003(4)
C9 0.027(5) 0.035(5) 0.019(4) -0.008(4) -0.009(4) 0.013(4)
C10 0.044(6) 0.038(6) 0.046(6) -0.017(5) -0.015(5) 0.021(5)
C11 0.039(6) 0.053(7) 0.057(7) -0.029(5) 0.006(5) -0.001(5)
C12 0.025(5) 0.032(5) 0.054(6) -0.004(5) -0.006(4) -0.001(4)
C13 0.029(5) 0.018(4) 0.018(4) 0.004(3) 0.003(4) 0.000(3)
C14 0.035(5) 0.020(4) 0.029(5) -0.003(4) -0.001(4) 0.000(4)
C15 0.028(5) 0.044(6) 0.051(6) -0.018(5) -0.004(4) -0.002(4)
C16 0.036(6) 0.053(7) 0.056(7) -0.030(5) -0.005(5) -0.017(5)
C17 0.035(6) 0.038(6) 0.054(6) -0.026(5) 0.009(5) -0.007(4)
C18 0.030(5) 0.025(5) 0.023(4) -0.006(4) 0.005(4) -0.003(4)
C19 0.056(7) 0.071(8) 0.032(5) 0.000(5) -0.016(5) -0.001(6)
C20 0.036(5) 0.019(5) 0.081(8) -0.010(5) 0.014(5) 0.003(4)
C21 0.036(5) 0.013(4) 0.018(4) -0.004(3) 0.003(4) 0.005(4)
C22 0.054(6) 0.029(5) 0.022(5) -0.011(4) -0.001(4) 0.015(5)
C23 0.075(7) 0.025(5) 0.029(5) 0.004(4) -0.004(5) 0.019(5)
C24 0.071(7) 0.025(5) 0.041(6) 0.015(5) -0.003(5) -0.006(5)
C25 0.065(7) 0.021(5) 0.041(6) 0.002(4) 0.001(5) -0.014(5)
C26 0.041(5) 0.017(4) 0.022(4) -0.004(4) 0.001(4) -0.004(4)
C27 0.034(5) 0.017(4) 0.029(5) -0.006(4) 0.002(4) -0.010(4)
C28 0.021(4) 0.017(4) 0.033(5) -0.001(4) -0.002(4) -0.006(3)
C29 0.017(4) 0.020(4) 0.035(5) -0.002(4) -0.005(4) -0.001(3)
C30 0.028(5) 0.022(5) 0.059(6) -0.008(4) -0.011(4) -0.004(4)
C31 0.022(4) 0.031(5) 0.046(5) -0.010(4) -0.015(4) -0.004(4)
C32 0.007(4) 0.026(5) 0.044(5) 0.000(4) -0.006(3) -0.002(3)
C33 0.006(4) 0.017(4) 0.030(4) 0.001(3) 0.003(3) -0.002(3)
C34 0.014(4) 0.017(4) 0.034(5) 0.003(4) -0.007(3) 0.003(3)
C35 0.013(4) 0.027(5) 0.059(6) 0.006(5) -0.004(4) -0.002(4)
C36 0.011(4) 0.026(5) 0.060(6) 0.001(5) 0.002(4) 0.011(4)
C37 0.030(5) 0.021(4) 0.035(5) 0.005(4) 0.010(4) 0.008(4)
C38 0.013(4) 0.022(4) 0.023(4) 0.004(3) -0.002(3) 0.000(3)
C39 0.067(7) 0.035(6) 0.052(6) 0.004(5) -0.028(6) 0.006(5)
C40 0.025(5) 0.029(5) 0.033(5) -0.006(4) -0.003(4) 0.005(4)
C41 0.031(5) 0.024(5) 0.043(5) -0.014(4) 0.013(4) -0.009(4)
C42 0.029(5) 0.023(4) 0.029(5) -0.012(4) 0.009(4) -0.002(4)
C43 0.010(4) 0.030(5) 0.044(5) -0.001(4) 0.005(4) -0.007(3)
C44 0.015(4) 0.032(5) 0.035(5) -0.002(4) 0.008(4) -0.012(4)
C45 0.044(5) 0.019(5) 0.043(6) 0.011(4) 0.020(5) 0.001(4)
C46 0.046(6) 0.037(5) 0.025(5) 0.012(4) 0.010(4) 0.010(5)
C47 0.017(4) 0.023(4) 0.037(4) -0.006(4) 0.013(3) 0.007(3)
C48 0.024(4) 0.017(4) 0.030(5) -0.004(4) 0.000(4) 0.005(3)
C49 0.013(4) 0.019(4) 0.030(5) 0.005(3) 0.008(3) -0.001(3)
C50 0.012(4) 0.022(4) 0.029(4) 0.005(4) -0.001(3) 0.001(3)
C51 0.030(5) 0.030(5) 0.022(4) 0.010(4) 0.000(4) -0.001(4)
C52 0.031(5) 0.031(5) 0.037(5) 0.021(4) 0.002(4) -0.004(4)
C53 0.082(8) 0.038(6) 0.031(6) 0.003(5) -0.004(5) -0.007(6)
C54 0.050(7) 0.054(7) 0.046(7) 0.012(6) 0.011(5) -0.002(6)
C55 0.081(8) 0.035(6) 0.054(7) -0.005(5) 0.023(6) -0.008(6)
C56 0.058(7) 0.047(6) 0.043(7) -0.011(5) 0.014(6) -0.011(6)
Cl1 0.0676(17) 0.0334(13) 0.0396(14) 0.0039(11) 0.0116(12) 0.0135(12)
Cl2 0.0459(13) 0.0443(14) 0.0363(12) 0.0029(11) -0.0091(10) -0.0054(11)
Cu1 0.0264(5) 0.0193(5) 0.0196(5) 0.0015(4) 0.0001(4) 0.0019(4)
Cu2 0.0218(5) 0.0193(5) 0.0278(5) -0.0063(4) -0.0006(4) 0.0031(4)
Cu3 0.0161(5) 0.0181(5) 0.0302(6) -0.0048(4) -0.0028(4) -0.0007(4)
Dy1 0.0218(2) 0.01384(18) 0.01913(19) -0.00025(16) 0.00267(15) 0.00017(16)
Dy2 0.01299(18) 0.01390(18) 0.0231(2) -0.00055(16) 0.00014(14) -0.00043(15)
N1 0.023(4) 0.024(4) 0.018(4) -0.001(3) 0.004(3) 0.011(3)
N2 0.035(4) 0.025(4) 0.017(3) -0.004(3) -0.008(3) 0.004(3)
N3 0.028(4) 0.030(4) 0.038(4) -0.009(3) 0.003(3) 0.006(3)
N4 0.028(4) 0.017(3) 0.021(4) -0.001(3) -0.004(3) -0.004(3)
N5 0.022(4) 0.020(4) 0.029(4) -0.003(3) -0.001(3) -0.002(3)
N6 0.026(4) 0.016(3) 0.034(4) -0.004(3) -0.006(3) -0.001(3)
N7 0.029(4) 0.025(4) 0.024(4) 0.004(3) 0.007(3) -0.002(3)
N8 0.014(3) 0.016(3) 0.020(3) 0.000(3) 0.003(3) 0.001(3)
N9 0.031(4) 0.027(4) 0.026(4) -0.003(3) 0.007(3) 0.000(3)
N10 0.037(5) 0.027(4) 0.024(4) 0.005(3) 0.004(3) 0.006(3)
N11 0.033(5) 0.070(6) 0.043(5) 0.017(5) 0.007(4) 0.018(4)
N12 0.025(4) 0.017(4) 0.056(5) 0.000(4) 0.000(4) 0.005(3)
N13 0.020(4) 0.022(4) 0.040(4) 0.005(4) 0.010(3) 0.003(3)
N14 0.056(6) 0.036(5) 0.068(6) -0.016(5) -0.011(5) -0.008(4)
N15 0.098(9) 0.086(8) 0.061(7) -0.009(6) -0.006(6) -0.028(7)
N16 0.047(6) 0.075(7) 0.066(7) -0.014(6) 0.007(5) -0.031(5)
O1 0.025(3) 0.026(3) 0.018(3) 0.002(2) 0.000(2) -0.002(2)
O2 0.026(3) 0.015(3) 0.030(3) -0.005(2) -0.003(2) -0.003(2)
O3 0.037(4) 0.038(4) 0.027(3) 0.001(3) -0.007(3) 0.002(3)
O4 0.029(3) 0.023(3) 0.033(3) -0.008(3) 0.003(3) 0.007(2)
O5 0.030(3) 0.024(3) 0.024(3) 0.006(3) 0.001(3) -0.001(3)
O6 0.007(3) 0.029(3) 0.033(3) -0.009(3) 0.000(2) 0.002(2)
O7 0.037(4) 0.049(4) 0.028(3) 0.001(3) -0.005(3) 0.011(3)
O8 0.019(3) 0.024(3) 0.033(3) -0.005(3) -0.001(2) 0.012(2)
O9 0.020(3) 0.016(3) 0.025(3) -0.003(2) -0.002(2) -0.004(2)
O10 0.012(2) 0.020(3) 0.025(3) 0.002(2) -0.001(2) 0.001(2)
O11 0.036(3) 0.030(3) 0.028(3) 0.001(3) 0.003(3) 0.009(3)
O12 0.020(3) 0.017(3) 0.026(3) -0.005(2) 0.006(2) -0.003(2)
O13 0.009(2) 0.018(3) 0.026(3) 0.009(2) 0.001(2) -0.003(2)
O14 0.023(3) 0.024(3) 0.031(3) -0.002(3) -0.010(2) -0.005(2)

loop_
_atom_type_symbol
_atom_type_description
_atom_type_scat_dispersion_real
_atom_type_scat_dispersion_imag
_atom_type_scat_source
C C 0.0033 0.0016 'International Tables Vol C Tables 4.2.6.8 and 6.1.1.4'
H H 0.0000 0.0000 'International Tables Vol C Tables 4.2.6.8 and 6.1.1.4'
Cl Cl 0.1484 0.1585 'International Tables Vol C Tables 4.2.6.8 and 6.1.1.4'
Cu Cu 0.3201 1.2651 'International Tables Vol C Tables 4.2.6.8 and 6.1.1.4'
Dy Dy -0.1892 4.4098 'International Tables Vol C Tables 4.2.6.8 and 6.1.1.4'
N N 0.0061 0.0033 'International Tables Vol C Tables 4.2.6.8 and 6.1.1.4'
O O 0.0106 0.0060 'International Tables Vol C Tables 4.2.6.8 and 6.1.1.4'

loop_
_geom_angle_atom_site_label_1
_geom_angle_atom_site_label_2
_geom_angle_atom_site_label_3
_geom_angle
O1 C1 C6 124.7(7)
O1 C1 C2 118.7(7)
C6 C1 C2 116.6(7)
C3 C2 O3 125.5(8)
C3 C2 C1 121.2(8)
O3 C2 C1 113.3(7)
C2 C3 C4 120.8(8)
C2 C3 H3 119.6
C4 C3 H3 119.6
C5 C4 C3 119.4(8)
C5 C4 H4 120.3
C3 C4 H4 120.3
C4 C5 C6 121.9(8)
C4 C5 H5 119.0
C6 C5 H5 119.0
C1 C6 C5 120.0(8)
C1 C6 C7 121.6(7)
C5 C6 C7 117.8(8)
N1 C7 C6 124.6(7)
N1 C7 H7 117.7
C6 C7 H7 117.7
N1 C8 C9 109.1(6)
N1 C8 H8A 109.9
C9 C8 H8A 109.9
N1 C8 H8B 109.9
C9 C8 H8B 109.9
H8A C8 H8B 108.3
N2 C9 C8 113.5(6)
N2 C9 H9A 108.9
C8 C9 H9A 108.9
N2 C9 H9B 108.9
C8 C9 H9B 108.9
H9A C9 H9B 107.7
C11 C10 N2 110.9(8)
C11 C10 H10A 109.5
N2 C10 H10A 109.5
C11 C10 H10B 109.5
N2 C10 H10B 109.5
H10A C10 H10B 108.0
C10 C11 N3 107.7(7)
C10 C11 H11A 110.2
N3 C11 H11A 110.2
C10 C11 H11B 110.2
N3 C11 H11B 110.2
H11A C11 H11B 108.5
N3 C12 C14 125.8(8)
N3 C12 H12 117.1
C14 C12 H12 117.1
O2 C13 C14 125.8(7)
O2 C13 C18 116.8(7)
C14 C13 C18 117.4(7)
C15 C14 C13 120.4(7)
C15 C14 C12 118.2(8)
C13 C14 C12 121.3(7)
C16 C15 C14 119.7(8)
C16 C15 H15 120.2
C14 C15 H15 120.2
C15 C16 C17 120.9(8)
C15 C16 H16 119.5
C17 C16 H16 119.5
C18 C17 C16 119.9(8)
C18 C17 H17 120.1
C16 C17 H17 120.1
C17 C18 O4 125.3(7)
C17 C18 C13 121.7(8)
O4 C18 C13 113.0(7)
O3 C19 H19A 109.5
O3 C19 H19B 109.5
H19A C19 H19B 109.5
O3 C19 H19C 109.5
H19A C19 H19C 109.5
H19B C19 H19C 109.5
O4 C20 H20A 109.5
O4 C20 H20B 109.5
H20A C20 H20B 109.5
O4 C20 H20C 109.5
H20A C20 H20C 109.5
H20B C20 H20C 109.5
O5 C21 C26 124.7(7)
O5 C21 C22 116.9(7)
C26 C21 C22 118.3(7)
C23 C22 O7 124.6(8)
C23 C22 C21 120.2(9)
O7 C22 C21 115.2(8)
C22 C23 C24 120.6(9)
C22 C23 H23 119.7
C24 C23 H23 119.7
C25 C24 C23 119.6(9)
C25 C24 H24 120.2
C23 C24 H24 120.2
C24 C25 C26 121.4(9)
C24 C25 H25 119.3
C26 C25 H25 119.3
C21 C26 C27 121.8(7)
C21 C26 C25 119.8(8)
C27 C26 C25 118.1(8)
N4 C27 C26 128.0(7)
N4 C27 H27 116.0
C26 C27 H27 116.0
N4 C28 C29 107.5(6)
N4 C28 H28A 110.2
C29 C28 H28A 110.2
N4 C28 H28B 110.2
C29 C28 H28B 110.2
H28A C28 H28B 108.5
N5 C29 C28 115.1(6)
N5 C29 H29A 108.5
C28 C29 H29A 108.5
N5 C29 H29B 108.5
C28 C29 H29B 108.5
H29A C29 H29B 107.5
N5 C30 C31 109.9(6)
N5 C30 H30A 109.7
C31 C30 H30A 109.7
N5 C30 H30B 109.7
C31 C30 H30B 109.7
H30A C30 H30B 108.2
N6 C31 C30 105.7(6)
N6 C31 H31A 110.6
C30 C31 H31A 110.6
N6 C31 H31B 110.6
C30 C31 H31B 110.6
H31A C31 H31B 108.7
N6 C32 C34 125.0(7)
N6 C32 H32 117.5
C34 C32 H32 117.5
O6 C33 C34 124.0(7)
O6 C33 C38 118.2(6)
C34 C33 C38 117.7(6)
C33 C34 C35 118.7(7)
C33 C34 C32 122.3(7)
C35 C34 C32 119.0(7)
C36 C35 C34 121.3(7)
C36 C35 H35 119.4
C34 C35 H35 119.4
C35 C36 C37 121.2(7)
C35 C36 H36 119.4
C37 C36 H36 119.4
C38 C37 C36 118.9(8)
C38 C37 H37 120.5
C36 C37 H37 120.5
O8 C38 C37 126.0(7)
O8 C38 C33 111.8(6)
C37 C38 C33 122.1(7)
O7 C39 H39A 109.5
O7 C39 H39B 109.5
H39A C39 H39B 109.5
O7 C39 H39C 109.5
H39A C39 H39C 109.5
H39B C39 H39C 109.5
O8 C40 H40A 109.5
O8 C40 H40B 109.5
H40A C40 H40B 109.5
O8 C40 H40C 109.5
H40A C40 H40C 109.5
H40B C40 H40C 109.5
N7 C41 C42 110.6(7)
N7 C41 H41A 109.5
C42 C41 H41A 109.5
N7 C41 H41B 109.5
C42 C41 H41B 109.5
H41A C41 H41B 108.1
O9 C42 C41 110.3(6)
O9 C42 H42A 109.6
C41 C42 H42A 109.6
O9 C42 H42B 109.6
C41 C42 H42B 109.6
H42A C42 H42B 108.1
N7 C43 C44 110.5(6)
N7 C43 H43A 109.6
C44 C43 H43A 109.6
N7 C43 H43B 109.6
C44 C43 H43B 109.6
H43A C43 H43B 108.1
O10 C44 C43 111.8(6)
O10 C44 H44A 109.2
C43 C44 H44A 109.2
O10 C44 H44B 109.2
C43 C44 H44B 109.2
H44A C44 H44B 107.9
N7 C45 C46 110.8(7)
N7 C45 H45A 109.5
C46 C45 H45A 109.5
N7 C45 H45B 109.5
C46 C45 H45B 109.5
H45A C45 H45B 108.1
O11 C46 C45 109.7(6)
O11 C46 H46A 109.7
C45 C46 H46A 109.7
O11 C46 H46B 109.7
C45 C46 H46B 109.7
H46A C46 H46B 108.2
N8 C47 C48 111.2(6)
N8 C47 H47A 109.4
C48 C47 H47A 109.4
N8 C47 H47B 109.4
C48 C47 H47B 109.4
H47A C47 H47B 108.0
O12 C48 C47 109.3(6)
O12 C48 H48A 109.8
C47 C48 H48A 109.8
O12 C48 H48B 109.8
C47 C48 H48B 109.8
H48A C48 H48B 108.3
N8 C49 C50 110.8(6)
N8 C49 H49A 109.5
C50 C49 H49A 109.5
N8 C49 H49B 109.5
C50 C49 H49B 109.5
H49A C49 H49B 108.1
O13 C50 C49 112.3(6)
O13 C50 H50A 109.1
C49 C50 H50A 109.1
O13 C50 H50B 109.1
C49 C50 H50B 109.1
H50A C50 H50B 107.9
N8 C51 C52 110.5(6)
N8 C51 H51A 109.6
C52 C51 H51A 109.6
N8 C51 H51B 109.6
C52 C51 H51B 109.6
H51A C51 H51B 108.1
O14 C52 C51 109.0(6)
O14 C52 H52A 109.9
C51 C52 H52A 109.9
O14 C52 H52B 109.9
C51 C52 H52B 109.9
H52A C52 H52B 108.3
C54 C53 H53A 109.5
C54 C53 H53B 109.5
H53A C53 H53B 109.5
C54 C53 H53C 109.5
H53A C53 H53C 109.5
H53B C53 H53C 109.5
N15 C54 C53 178.8(12)
C56 C55 H55A 109.5
C56 C55 H55B 109.5
H55A C55 H55B 109.5
C56 C55 H55C 109.5
H55A C55 H55C 109.5
H55B C55 H55C 109.5
N16 C56 C55 179.3(12)
O5 Cu1 O1 171.9(2)
O5 Cu1 N1 88.6(2)
O1 Cu1 N1 89.6(2)
O5 Cu1 N4 92.4(2)
O1 Cu1 N4 89.8(2)
N1 Cu1 N4 177.0(3)
O9 Cu2 O2 81.9(2)
O9 Cu2 N3 164.6(3)
O2 Cu2 N3 91.5(2)
O9 Cu2 N2 100.6(2)
O2 Cu2 N2 168.9(2)
N3 Cu2 N2 83.4(3)
O9 Cu2 Cl1 96.20(16)
O2 Cu2 Cl1 97.56(16)
N3 Cu2 Cl1 98.5(2)
N2 Cu2 Cl1 92.91(19)
O12 Cu3 O6 82.48(19)
O12 Cu3 N6 171.6(2)
O6 Cu3 N6 89.6(2)
O12 Cu3 N5 101.0(2)
O6 Cu3 N5 156.5(2)
N6 Cu3 N5 85.1(2)
O12 Cu3 Cl2 94.22(15)
O6 Cu3 Cl2 105.71(17)
N6 Cu3 Cl2 90.8(2)
N5 Cu3 Cl2 97.25(19)
O13 Dy1 O10 69.79(16)
O13 Dy1 O9 92.50(17)
O10 Dy1 O9 97.67(17)
O13 Dy1 O2 86.14(16)
O10 Dy1 O2 150.33(17)
O9 Dy1 O2 65.34(16)
O13 Dy1 N9 108.8(2)
O10 Dy1 N9 79.9(2)
O9 Dy1 N9 155.9(2)
O2 Dy1 N9 125.7(2)
O13 Dy1 O11 159.79(17)
O10 Dy1 O11 130.40(18)
O9 Dy1 O11 85.80(17)
O2 Dy1 O11 74.83(18)
N9 Dy1 O11 78.1(2)
O13 Dy1 N7 128.95(19)
O10 Dy1 N7 66.80(19)
O9 Dy1 N7 68.48(18)
O2 Dy1 N7 122.17(18)
N9 Dy1 N7 88.9(2)
O11 Dy1 N7 68.88(19)
O13 Dy1 O4 76.67(17)
O10 Dy1 O4 125.40(17)
O9 Dy1 O4 126.10(16)
O2 Dy1 O4 61.39(16)
N9 Dy1 O4 71.6(2)
O11 Dy1 O4 88.07(18)
N7 Dy1 O4 152.71(18)
O10 Dy2 O13 69.61(16)
O10 Dy2 O12 87.30(17)
O13 Dy2 O12 101.74(17)
O10 Dy2 O6 88.46(17)
O13 Dy2 O6 156.20(17)
O12 Dy2 O6 66.95(17)
O10 Dy2 N12 118.8(2)
O13 Dy2 N12 80.9(2)
O12 Dy2 N12 152.3(2)
O6 Dy2 N12 119.2(2)
O10 Dy2 O14 160.06(16)
O13 Dy2 O14 129.48(16)
O12 Dy2 O14 83.08(17)
O6 Dy2 O14 71.71(17)
N12 Dy2 O14 74.5(2)
O10 Dy2 N8 124.80(17)
O13 Dy2 N8 67.66(17)
O12 Dy2 N8 69.29(17)
O6 Dy2 N8 122.40(18)
N12 Dy2 N8 86.9(2)
O14 Dy2 N8 67.53(17)
O10 Dy2 O8 75.71(17)
O13 Dy2 O8 117.91(16)
O12 Dy2 O8 126.53(17)
O6 Dy2 O8 62.36(16)
N12 Dy2 O8 73.0(2)
O14 Dy2 O8 96.14(16)
N8 Dy2 O8 157.15(18)
C7 N1 C8 116.7(7)
C7 N1 Cu1 123.8(6)
C8 N1 Cu1 119.5(5)
C10 N2 C9 114.5(7)
C10 N2 Cu2 105.2(5)
C9 N2 Cu2 112.4(5)
C10 N2 H2A 108.1
C9 N2 H2A 108.1
Cu2 N2 H2A 108.1
C12 N3 C11 119.8(7)
C12 N3 Cu2 126.4(6)
C11 N3 Cu2 113.3(5)
C27 N4 C28 118.3(7)
C27 N4 Cu1 122.9(5)
C28 N4 Cu1 118.8(5)
C29 N5 C30 110.6(6)
C29 N5 Cu3 115.1(5)
C30 N5 Cu3 108.1(5)
C29 N5 H5A 107.6
C30 N5 H5A 107.6
Cu3 N5 H5A 107.6
C32 N6 C31 121.2(7)
C32 N6 Cu3 129.4(5)
C31 N6 Cu3 109.3(5)
C45 N7 C41 112.2(7)
C45 N7 C43 110.5(6)
C41 N7 C43 110.7(6)
C45 N7 Dy1 112.3(5)
C41 N7 Dy1 105.5(4)
C43 N7 Dy1 105.3(4)
C49 N8 C51 110.0(6)
C49 N8 C47 112.7(6)
C51 N8 C47 111.9(6)
C49 N8 Dy2 104.4(4)
C51 N8 Dy2 114.6(4)
C47 N8 Dy2 102.9(4)
N10 N9 Dy1 142.2(6)
N9 N10 N11 178.9(8)
N13 N12 Dy2 141.6(6)
N12 N13 N14 176.0(9)
C1 O1 Cu1 124.5(5)
C13 O2 Cu2 126.7(5)
C13 O2 Dy1 128.6(4)
Cu2 O2 Dy1 104.7(2)
C2 O3 C19 116.4(7)
C18 O4 C20 115.4(6)
C18 O4 Dy1 119.7(4)
C20 O4 Dy1 123.3(5)
C21 O5 Cu1 126.3(5)
C33 O6 Cu3 128.8(4)
C33 O6 Dy2 127.2(4)
Cu3 O6 Dy2 103.99(19)
C22 O7 C39 116.5(7)
C38 O8 C40 117.3(6)
C38 O8 Dy2 119.8(4)
C40 O8 Dy2 122.9(4)
C42 O9 Cu2 118.9(4)
C42 O9 Dy1 122.0(4)
Cu2 O9 Dy1 107.2(2)
C44 O10 Dy2 125.7(4)
C44 O10 Dy1 123.7(4)
Dy2 O10 Dy1 109.95(19)
C46 O11 Dy1 112.1(4)
C46 O11 H11C 114.8
Dy1 O11 H11C 115.0
C48 O12 Cu3 121.9(4)
C48 O12 Dy2 121.8(4)
Cu3 O12 Dy2 105.5(2)
C50 O13 Dy1 125.4(4)
C50 O13 Dy2 121.8(4)
Dy1 O13 Dy2 110.15(18)
C52 O14 Dy2 113.2(4)
C52 O14 H14A 115.1
Dy2 O14 H14A 115.3

loop_
_geom_bond_atom_site_label_1
_geom_bond_atom_site_label_2
_geom_bond_distance
C1 O1 1.305(8)
C1 C6 1.397(11)
C1 C2 1.439(11)
C2 C3 1.370(11)
C2 O3 1.383(9)
C3 C4 1.398(12)
C3 H3 0.9500
C4 C5 1.336(12)
C4 H4 0.9500
C5 C6 1.426(10)
C5 H5 0.9500
C6 C7 1.429(11)
C7 N1 1.300(9)
C7 H7 0.9500
C8 N1 1.478(9)
C8 C9 1.536(10)
C8 H8A 0.9900
C8 H8B 0.9900
C9 N2 1.476(9)
C9 H9A 0.9900
C9 H9B 0.9900
C10 C11 1.442(12)
C10 N2 1.474(10)
C10 H10A 0.9900
C10 H10B 0.9900
C11 N3 1.502(10)
C11 H11A 0.9900
C11 H11B 0.9900
C12 N3 1.289(10)
C12 C14 1.449(11)
C12 H12 0.9500
C13 O2 1.320(9)
C13 C14 1.409(11)
C13 C18 1.418(10)
C14 C15 1.403(11)
C15 C16 1.369(12)
C15 H15 0.9500
C16 C17 1.391(12)
C16 H16 0.9500
C17 C18 1.357(11)
C17 H17 0.9500
C18 O4 1.384(9)
C19 O3 1.425(10)
C19 H19A 0.9800
C19 H19B 0.9800
C19 H19C 0.9800
C20 O4 1.424(9)
C20 H20A 0.9800
C20 H20B 0.9800
C20 H20C 0.9800
C21 O5 1.330(9)
C21 C26 1.404(11)
C21 C22 1.423(11)
C22 C23 1.381(12)
C22 O7 1.380(10)
C23 C24 1.412(13)
C23 H23 0.9500
C24 C25 1.349(12)
C24 H24 0.9500
C25 C26 1.415(11)
C25 H25 0.9500
C26 C27 1.411(11)
C27 N4 1.293(9)
C27 H27 0.9500
C28 N4 1.468(9)
C28 C29 1.541(10)
C28 H28A 0.9900
C28 H28B 0.9900
C29 N5 1.459(9)
C29 H29A 0.9900
C29 H29B 0.9900
C30 N5 1.505(9)
C30 C31 1.529(11)
C30 H30A 0.9900
C30 H30B 0.9900
C31 N6 1.485(10)
C31 H31A 0.9900
C31 H31B 0.9900
C32 N6 1.264(9)
C32 C34 1.442(11)
C32 H32 0.9500
C33 O6 1.311(8)
C33 C34 1.413(10)
C33 C38 1.424(10)
C34 C35 1.426(10)
C35 C36 1.355(11)
C35 H35 0.9500
C36 C37 1.391(11)
C36 H36 0.9500
C37 C38 1.379(10)
C37 H37 0.9500
C38 O8 1.370(8)
C39 O7 1.433(10)
C39 H39A 0.9800
C39 H39B 0.9800
C39 H39C 0.9800
C40 O8 1.432(9)
C40 H40A 0.9800
C40 H40B 0.9800
C40 H40C 0.9800
C41 N7 1.472(10)
C41 C42 1.510(10)
C41 H41A 0.9900
C41 H41B 0.9900
C42 O9 1.411(8)
C42 H42A 0.9900
C42 H42B 0.9900
C43 N7 1.489(9)
C43 C44 1.519(11)
C43 H43A 0.9900
C43 H43B 0.9900
C44 O10 1.413(8)
C44 H44A 0.9900
C44 H44B 0.9900
C45 N7 1.470(10)
C45 C46 1.517(12)
C45 H45A 0.9900
C45 H45B 0.9900
C46 O11 1.442(9)
C46 H46A 0.9900
C46 H46B 0.9900
C47 N8 1.493(9)
C47 C48 1.518(10)
C47 H47A 0.9900
C47 H47B 0.9900
C48 O12 1.420(8)
C48 H48A 0.9900
C48 H48B 0.9900
C49 N8 1.474(9)
C49 C50 1.517(10)
C49 H49A 0.9900
C49 H49B 0.9900
C50 O13 1.408(8)
C50 H50A 0.9900
C50 H50B 0.9900
C51 N8 1.485(9)
C51 C52 1.518(11)
C51 H51A 0.9900
C51 H51B 0.9900
C52 O14 1.429(9)
C52 H52A 0.9900
C52 H52B 0.9900
C53 C54 1.445(14)
C53 H53A 0.9800
C53 H53B 0.9800
C53 H53C 0.9800
C54 N15 1.138(13)
C55 C56 1.449(15)
C55 H55A 0.9800
C55 H55B 0.9800
C55 H55C 0.9800
C56 N16 1.133(13)
Cl1 Cu2 2.601(2)
Cl2 Cu3 2.618(2)
Cu1 O5 1.906(5)
Cu1 O1 1.913(5)
Cu1 N1 1.974(6)
Cu1 N4 1.974(6)
Cu2 O9 1.940(5)
Cu2 O2 1.949(5)
Cu2 N3 1.951(7)
Cu2 N2 2.053(6)
Cu3 O12 1.949(5)
Cu3 O6 1.958(5)
Cu3 N6 1.960(6)
Cu3 N5 2.043(6)
Dy1 O13 2.256(5)
Dy1 O10 2.280(5)
Dy1 O9 2.332(5)
Dy1 O2 2.390(5)
Dy1 N9 2.405(6)
Dy1 O11 2.421(5)
Dy1 N7 2.560(6)
Dy1 O4 2.607(5)
Dy2 O10 2.264(5)
Dy2 O13 2.283(5)
Dy2 O12 2.319(5)
Dy2 O6 2.351(5)
Dy2 N12 2.398(7)
Dy2 O14 2.493(5)
Dy2 N8 2.536(5)
Dy2 O8 2.574(5)
N2 H2A 1.0000
N5 H5A 1.0000
N9 N10 1.171(9)
N10 N11 1.185(9)
N12 N13 1.141(9)
N13 N14 1.175(10)
O11 H11C 0.8500
O14 H14A 0.8501

loop_
_geom_hbond_atom_site_label_D
_geom_hbond_atom_site_label_H
_geom_hbond_atom_site_label_A
_geom_hbond_distance_DH
_geom_hbond_distance_HA
_geom_hbond_distance_DA
_geom_hbond_angle_DHA
N5 H5A O3 1.00 2.17 3.093(8) 153.6
N5 H5A O1 1.00 2.59 3.247(8) 123.5
N2 H2A O7 1.00 2.35 3.205(9) 143.1
N2 H2A O5 1.00 2.48 3.225(8) 131.3
O14 H14A Cl2 0.85 2.29 3.053(6) 149.6
O11 H11C Cl1 0.85 2.24 3.047(6) 158.0

loop_
_geom_torsion_atom_site_label_1
_geom_torsion_atom_site_label_2
_geom_torsion_atom_site_label_3
_geom_torsion_atom_site_label_4
_geom_torsion
O1 C1 C2 C3 -178.4(7)
C6 C1 C2 C3 2.7(11)
O1 C1 C2 O3 0.7(10)
C6 C1 C2 O3 -178.2(7)
O3 C2 C3 C4 179.2(8)
C1 C2 C3 C4 -1.8(13)
C2 C3 C4 C5 -0.2(14)
C3 C4 C5 C6 1.3(14)
O1 C1 C6 C5 179.5(7)
C2 C1 C6 C5 -1.6(11)
O1 C1 C6 C7 -9.1(12)
C2 C1 C6 C7 169.8(7)
C4 C5 C6 C1 -0.3(13)
C4 C5 C6 C7 -172.1(8)
C1 C6 C7 N1 14.4(12)
C5 C6 C7 N1 -174.0(7)
N1 C8 C9 N2 134.4(7)
N2 C10 C11 N3 46.3(10)
O2 C13 C14 C15 -176.2(7)
C18 C13 C14 C15 3.7(12)
O2 C13 C14 C12 9.1(13)
C18 C13 C14 C12 -170.9(8)
N3 C12 C14 C15 -176.3(9)
N3 C12 C14 C13 -1.5(14)
C13 C14 C15 C16 -3.7(14)
C12 C14 C15 C16 171.1(9)
C14 C15 C16 C17 1.4(16)
C15 C16 C17 C18 0.7(16)
C16 C17 C18 O4 178.8(8)
C16 C17 C18 C13 -0.6(14)
O2 C13 C18 C17 178.3(8)
C14 C13 C18 C17 -1.6(12)
O2 C13 C18 O4 -1.1(10)
C14 C13 C18 O4 178.9(7)
O5 C21 C22 C23 -177.4(7)
C26 C21 C22 C23 3.1(11)
O5 C21 C22 O7 2.9(10)
C26 C21 C22 O7 -176.6(7)
O7 C22 C23 C24 178.6(8)
C21 C22 C23 C24 -1.1(13)
C22 C23 C24 C25 -1.6(14)
C23 C24 C25 C26 2.2(14)
O5 C21 C26 C27 -8.3(12)
C22 C21 C26 C27 171.1(7)
O5 C21 C26 C25 178.0(7)
C22 C21 C26 C25 -2.6(11)
C24 C25 C26 C21 -0.1(13)
C24 C25 C26 C27 -174.0(8)
C21 C26 C27 N4 7.5(13)
C25 C26 C27 N4 -178.8(8)
N4 C28 C29 N5 145.4(6)
N5 C30 C31 N6 -48.6(9)
O6 C33 C34 C35 -178.3(7)
C38 C33 C34 C35 1.3(11)
O6 C33 C34 C32 2.7(12)
C38 C33 C34 C32 -177.7(7)
N6 C32 C34 C33 4.9(13)
N6 C32 C34 C35 -174.1(8)
C33 C34 C35 C36 -0.6(12)
C32 C34 C35 C36 178.4(8)
C34 C35 C36 C37 -0.8(13)
C35 C36 C37 C38 1.4(13)
C36 C37 C38 O8 179.4(7)
C36 C37 C38 C33 -0.7(12)
O6 C33 C38 O8 -1.1(9)
C34 C33 C38 O8 179.3(7)
O6 C33 C38 C37 179.0(7)
C34 C33 C38 C37 -0.7(11)
N7 C41 C42 O9 -49.2(9)
N7 C43 C44 O10 -32.3(9)
N7 C45 C46 O11 -54.8(9)
N8 C47 C48 O12 -48.4(8)
N8 C49 C50 O13 -34.0(8)
N8 C51 C52 O14 -54.1(9)
C6 C7 N1 C8 -170.9(7)
C6 C7 N1 Cu1 10.7(11)
C9 C8 N1 C7 113.9(7)
C9 C8 N1 Cu1 -67.7(7)
C11 C10 N2 C9 78.5(9)
C11 C10 N2 Cu2 -45.5(9)
C8 C9 N2 C10 64.3(9)
C8 C9 N2 Cu2 -175.7(5)
C14 C12 N3 C11 174.0(8)
C14 C12 N3 Cu2 -14.0(14)
C10 C11 N3 C12 148.6(9)
C10 C11 N3 Cu2 -24.4(10)
C26 C27 N4 C28 -172.7(7)
C26 C27 N4 Cu1 9.5(11)
C29 C28 N4 C27 111.9(7)
C29 C28 N4 Cu1 -70.2(7)
C28 C29 N5 C30 59.5(8)
C28 C29 N5 Cu3 -177.6(5)
C31 C30 N5 C29 154.5(7)
C31 C30 N5 Cu3 27.6(8)
C34 C32 N6 C31 177.6(7)
C34 C32 N6 Cu3 -4.2(12)
C30 C31 N6 C32 -134.6(8)
C30 C31 N6 Cu3 46.9(7)
C46 C45 N7 C41 146.6(7)
C46 C45 N7 C43 -89.3(8)
C46 C45 N7 Dy1 28.0(8)
C42 C41 N7 C45 -71.6(8)
C42 C41 N7 C43 164.4(6)
C42 C41 N7 Dy1 51.0(7)
C44 C43 N7 C45 170.5(7)
C44 C43 N7 C41 -64.6(8)
C44 C43 N7 Dy1 49.0(7)
C50 C49 N8 C51 173.7(6)
C50 C49 N8 C47 -60.6(7)
C50 C49 N8 Dy2 50.3(6)
C52 C51 N8 C49 -87.6(7)
C52 C51 N8 C47 146.3(6)
C52 C51 N8 Dy2 29.6(8)
C48 C47 N8 C49 166.4(6)
C48 C47 N8 C51 -68.9(7)
C48 C47 N8 Dy2 54.5(6)
C6 C1 O1 Cu1 -21.5(10)
C2 C1 O1 Cu1 159.6(5)
C14 C13 O2 Cu2 -0.2(11)
C18 C13 O2 Cu2 179.8(5)
C14 C13 O2 Dy1 175.1(6)
C18 C13 O2 Dy1 -4.9(9)
C3 C2 O3 C19 -10.1(12)
C1 C2 O3 C19 170.9(7)
C17 C18 O4 C20 19.7(12)
C13 C18 O4 C20 -160.9(7)
C17 C18 O4 Dy1 -173.8(7)
C13 C18 O4 Dy1 5.7(8)
C26 C21 O5 Cu1 -8.6(10)
C22 C21 O5 Cu1 172.0(5)
C34 C33 O6 Cu3 -10.5(11)
C38 C33 O6 Cu3 169.9(5)
C34 C33 O6 Dy2 173.6(5)
C38 C33 O6 Dy2 -6.0(9)
C23 C22 O7 C39 -11.0(11)
C21 C22 O7 C39 168.7(7)
C37 C38 O8 C40 10.0(11)
C33 C38 O8 C40 -169.9(6)
C37 C38 O8 Dy2 -173.4(6)
C33 C38 O8 Dy2 6.7(8)
C41 C42 O9 Cu2 158.3(5)
C41 C42 O9 Dy1 20.4(8)
C43 C44 O10 Dy2 164.3(5)
C43 C44 O10 Dy1 -5.7(9)
C45 C46 O11 Dy1 54.7(7)
C47 C48 O12 Cu3 153.5(5)
C47 C48 O12 Dy2 14.4(8)
C49 C50 O13 Dy1 155.4(5)
C49 C50 O13 Dy2 -4.6(8)
C51 C52 O14 Dy2 52.8(7)
